data_1576389
loop_
_publ_author_name
'Jiang, Simin'
'He, Yanmei'
'Yang, Guo-Xi'
'Pullerits, T\"onu'
'Su, Shi-Jian'

_publ_section_title
;
 Dual Conformational Emission and Vibrational Coherence in
 Sulfone-Embedded Narrowband Emitter
;
_journal_name_full 'Chemical Science'
_journal_paper_doi 10.1039/D5SC07981K
_journal_year 2025
_chemical_formula_moiety 'C42 H42 N2 O6 S2, 2(C7 H8)'
_chemical_formula_sum 'C56 H58 N2 O6 S2'
_chemical_formula_weight 919.227
_space_group_crystal_system monoclinic
_space_group_IT_number 14
_space_group_name_Hall '-P 2yn'
_space_group_name_H-M_alt 'P 1 21/n 1'
_symmetry_Int_Tables_number 14
_atom_sites_solution_primary iterative
_audit_block_doi 10.5517/ccdc.csd.cc2n9zjh
_audit_creation_date 2025-02-24
_audit_creation_method
;
Olex2 1.5
(compiled 2024.02.16 svn.r378c4104 for OlexSys, GUI svn.r6928)
;
_audit_update_record
;
2025-05-19 deposited with the CCDC.	2025-12-04 downloaded from the CCDC.
;
_cell_angle_alpha 90
_cell_angle_beta 111.725(3)
_cell_angle_gamma 90
_cell_formula_units_Z 2
_cell_length_a 13.7023(3)
_cell_length_b 12.7733(2)
_cell_length_c 14.5279(4)
_cell_measurement_reflns_used 25365
_cell_measurement_temperature 100.00(10)
_cell_measurement_theta_max 42.1380
_cell_measurement_theta_min 1.8170
_cell_volume 2362.12(10)
_computing_cell_refinement 'CrysAlisPro 1.171.43.141a (Rigaku OD, 2024)'
_computing_data_collection 'CrysAlisPro 1.171.43.141a (Rigaku OD, 2024)'
_computing_data_reduction 'CrysAlisPro 1.171.43.141a (Rigaku OD, 2024)'
_computing_molecular_graphics 'Olex2 1.5 (Dolomanov et al., 2009)'
_computing_publication_material 'Olex2 1.5 (Dolomanov et al., 2009)'
_computing_structure_refinement 'olex2.refine 1.5 (Bourhis et al., 2015)'
_computing_structure_solution 'olex2.solve 1.5 (Bourhis et al., 2015)'
_diffrn_ambient_environment N~2~
_diffrn_ambient_temperature 100.00(10)
_diffrn_detector 'Hybrid Pixel Array Detector'
_diffrn_detector_area_resol_mean 10.0000
_diffrn_detector_type 'HyPix-Arc 150'
_diffrn_measured_fraction_theta_full 0.9993
_diffrn_measured_fraction_theta_max 0.4594
_diffrn_measurement_details
;
List of Runs (angles in degrees, time in seconds):

  # Type    Start    End  Width  t~exp~   \w     \q     \k     \f   Frames
#--------------------------------------------------------------------------
  1  \w    -32.00  -7.00   0.50    0.39    --   -0.32 -75.00 -95.37   50
  2  \w    -25.00  16.00   0.50    0.39    --   -0.32 -19.00  90.00   82
  3  \w     -8.00  17.00   0.50    0.39    --   -0.32 -19.00  30.00   50
  4  \w    -17.00  12.00   0.50    0.39    --   -0.32 -19.00   0.00   58
  5  \w     -4.00  38.00   0.50    0.39    --   -0.32  19.00 -60.00   84
  6  \w      1.00  26.00   0.50    0.39    --   -0.32  96.00 -34.08   50
  7  \w    -40.00  -7.00   0.50    0.39    --  -42.00 111.00 -70.13   66
  8  \w     -7.00  18.00   0.50    0.39    --   -0.32  97.00  -1.40   50
  9  \w     -4.00  24.00   0.50    0.39    --   -0.32  96.00  15.67   56
 10  \w     -5.00  20.00   0.50    0.39    --   -0.32  97.00 147.63   50
 11  \w     -6.00  24.00   0.50    0.39    --   -0.32  96.00 135.84   60
 12  \w     -2.00  33.00   0.50    0.39    --   -0.32  92.00 163.05   70
 13  \w      7.00  34.00   0.50    0.39    --   -0.32  90.00-145.15   54
;
_diffrn_measurement_device 'four-circle diffractometer'
_diffrn_measurement_device_type 'ROD, Synergy Custom DW system, HyPix-Arc 150'
_diffrn_measurement_method '\w scans'
_diffrn_orient_matrix_type 'CrysAlisPro convention (1999,Acta A55,543-557)'
_diffrn_orient_matrix_UB_11 -0.0244932000
_diffrn_orient_matrix_UB_12 -0.0152603000
_diffrn_orient_matrix_UB_13 -0.0503103000
_diffrn_orient_matrix_UB_21 -0.0380231000
_diffrn_orient_matrix_UB_22 -0.0287003000
_diffrn_orient_matrix_UB_23 0.0119614000
_diffrn_orient_matrix_UB_31 -0.0325159000
_diffrn_orient_matrix_UB_32 0.0450321000
_diffrn_orient_matrix_UB_33 -0.0093675000
_diffrn_radiation_monochromator mirror
_diffrn_radiation_probe x-ray
_diffrn_radiation_type 'Mo K\a'
_diffrn_radiation_wavelength 0.71073
_diffrn_reflns_av_R_equivalents 0.0485
_diffrn_reflns_av_unetI/netI 0.0546
_diffrn_reflns_Laue_measured_fraction_full 0.9993
_diffrn_reflns_Laue_measured_fraction_max 0.4594
_diffrn_reflns_limit_h_max 23
_diffrn_reflns_limit_h_min -23
_diffrn_reflns_limit_k_max 19
_diffrn_reflns_limit_k_min -21
_diffrn_reflns_limit_l_max 24
_diffrn_reflns_limit_l_min -34
_diffrn_reflns_number 65723
_diffrn_reflns_point_group_measured_fraction_full 0.9993
_diffrn_reflns_point_group_measured_fraction_max 0.4594
_diffrn_reflns_theta_full 25.2417
_diffrn_reflns_theta_max 56.86
_diffrn_reflns_theta_min 2.20
_diffrn_source 'Rotating-anode X-ray tube'
_diffrn_source_type 'Rigaku (Mo) X-ray Source'
_exptl_absorpt_coefficient_mu 0.168
_exptl_absorpt_correction_T_max 1.00000
_exptl_absorpt_correction_T_min 0.93568
_exptl_absorpt_correction_type multi-scan
_exptl_absorpt_process_details
;
CrysAlisPro 1.171.43.141a (Rigaku Oxford Diffraction, 2024)
Empirical absorption correction using spherical harmonics,
implemented in SCALE3 ABSPACK scaling algorithm.
;
_exptl_crystal_colour red
_exptl_crystal_colour_primary red
_exptl_crystal_density_diffrn 1.292
_exptl_crystal_description needle
_exptl_crystal_F_000 977.049
_exptl_crystal_size_max 0.13
_exptl_crystal_size_mid 0.12
_exptl_crystal_size_min 0.11
_refine_diff_density_max 1.0938
_refine_diff_density_min -0.8000
_refine_diff_density_rms 0.1305
_refine_ls_d_res_high 0.4244
_refine_ls_d_res_low 9.2770
_refine_ls_goodness_of_fit_ref 0.9793
_refine_ls_hydrogen_treatment constr
_refine_ls_matrix_type full
_refine_ls_number_constraints 44
_refine_ls_number_parameters 305
_refine_ls_number_reflns 14859
_refine_ls_number_restraints 0
_refine_ls_restrained_S_all 0.9793
_refine_ls_R_factor_all 0.1014
_refine_ls_R_factor_gt 0.0527
_refine_ls_shift/su_max 0.0008
_refine_ls_shift/su_mean 0.0000
_refine_ls_structure_factor_coef Fsqd
_refine_ls_weighting_details 'w=1/[\s^2^(Fo^2^)+(0.0853P)^2^+0.4941P] where P=(Fo^2^+2Fc^2^)/3'
_refine_ls_weighting_scheme calc
_refine_ls_wR_factor_gt 0.1425
_refine_ls_wR_factor_ref 0.1623
_reflns_Friedel_coverage 0.0
_reflns_limit_h_max 13
_reflns_limit_h_min -23
_reflns_limit_k_max 21
_reflns_limit_k_min 0
_reflns_limit_l_max 34
_reflns_limit_l_min -13
_reflns_number_gt 9094
_reflns_number_total 14859
_reflns_threshold_expression I>=2u(I)
_cod_data_source_file d5sc07981k2.cif
_cod_data_source_block 7650-ZTCPD-T01-100K_auto
_cod_original_cell_volume 2362.11(10)
_cod_database_code 1576389
_olex2_refinement_description
;
1. Fixed Uiso
 At 1.2 times of:
  All C(H) groups
 At 1.5 times of:
  All C(H,H,H) groups
2.a Aromatic/amide H refined with riding coordinates:
 C7(H7), C10(H10), C14(H14), C1c(H1c), C1d(H1d), C1f(H1f), C1g(H1g), C1h(H1h)
2.b Idealised Me refined as rotating group:
 C17(H17a,H17b,H17c), C18(H18a,H18b,H18c), C19(H19a,H19b,H19c), C1b(H1ba,H1bb,
 H1bc), C1e(H1ea,H1eb,H1ec), C1i(H1ia,H1ib,H1ic), C1j(H1ja,H1jb,H1jc)
;
_olex2_submission_special_instructions 'No special instructions were received'
_oxdiff_exptl_absorpt_empirical_details
;
Empirical correction (ABSPACK) includes:
- Absorption correction using spherical harmonics
- Frame scaling
;
_oxdiff_exptl_absorpt_empirical_full_max 1.170
_oxdiff_exptl_absorpt_empirical_full_min 0.839

loop_
_space_group_symop_id
_space_group_symop_operation_xyz
1 x,y,z
2 -x+1/2,y+1/2,-z+1/2
3 -x,-y,-z
4 x-1/2,-y-1/2,z-1/2

loop_
_atom_site_label
_atom_site_type_symbol
_atom_site_fract_x
_atom_site_fract_y
_atom_site_fract_z
_atom_site_U_iso_or_equiv
_atom_site_adp_type
_atom_site_occupancy
_atom_site_refinement_flags_posn
S1 S 0.517825(17) 0.310854(17) 0.478369(19) 0.01655(6) Uani 1.000000 .
N N 0.44113(6) 0.08985(6) 0.50696(6) 0.01310(12) Uani 1.000000 .
O2 O 0.47315(7) 0.31784(7) 0.37193(6) 0.02615(17) Uani 1.000000 .
O1 O 0.20102(7) 0.04048(6) 0.59944(7) 0.02485(16) Uani 1.000000 .
O O 0.58011(6) 0.39746(6) 0.53203(7) 0.02571(17) Uani 1.000000 .
C2 C 0.60301(6) 0.01061(7) 0.49980(7) 0.01295(13) Uani 1.000000 .
C3 C 0.38807(7) 0.17696(7) 0.52439(7) 0.01354(14) Uani 1.000000 .
C4 C 0.59082(7) 0.19599(7) 0.50889(7) 0.01489(15) Uani 1.000000 .
C5 C 0.29643(7) -0.02494(7) 0.50503(7) 0.01410(14) Uani 1.000000 .
C6 C 0.54367(6) 0.09922(7) 0.50640(7) 0.01317(14) Uani 1.000000 .
C7 C 0.36995(7) 0.36538(7) 0.54738(7) 0.01606(15) Uani 1.000000 .
H7 H 0.39424(7) 0.43448(7) 0.54433(7) 0.01927(18) Uiso 1.000000 R
C8 C 0.41961(7) 0.28146(7) 0.52208(7) 0.01495(15) Uani 1.000000 .
C9 C 0.28478(7) 0.35015(7) 0.57730(7) 0.01533(15) Uani 1.000000 .
C10 C 0.69720(7) 0.20720(7) 0.52421(7) 0.01627(15) Uani 1.000000 .
H10 H 0.72823(7) 0.27480(7) 0.53705(7) 0.01953(18) Uiso 1.000000 R
C11 C 0.30067(7) 0.16266(7) 0.55119(7) 0.01473(14) Uani 1.000000 .
C12 C 0.25958(7) 0.05794(7) 0.55439(7) 0.01641(15) Uani 1.000000 .
C13 C 0.24217(7) -0.12265(7) 0.47889(7) 0.01498(14) Uani 1.000000 .
C14 C 0.25178(7) 0.24763(7) 0.57755(7) 0.01613(15) Uani 1.000000 .
H14 H 0.19352(7) 0.23440(7) 0.59639(7) 0.01936(18) Uiso 1.000000 R
C15 C 0.23100(8) 0.44321(8) 0.60458(7) 0.01797(16) Uani 1.000000 .
C16 C 0.12302(7) -0.13913(7) 0.45064(8) 0.01758(16) Uani 1.000000 .
C17 C 0.08622(8) -0.22642(9) 0.37175(9) 0.02279(19) Uani 1.000000 .
H17a H 0.1092(7) -0.2100(4) 0.3170(4) 0.0342(3) Uiso 1.000000 GR
H17b H 0.1167(6) -0.29340(16) 0.4016(2) 0.0342(3) Uiso 1.000000 GR
H17c H 0.00940(9) -0.2312(5) 0.3465(6) 0.0342(3) Uiso 1.000000 GR
C18 C 0.09754(8) -0.17423(9) 0.54071(9) 0.02308(19) Uani 1.000000 .
H18a H 0.1392(6) -0.2364(5) 0.5705(5) 0.0346(3) Uiso 1.000000 GR
H18b H 0.1147(7) -0.1176(3) 0.5897(3) 0.0346(3) Uiso 1.000000 GR
H18c H 0.02260(18) -0.1910(7) 0.51923(15) 0.0346(3) Uiso 1.000000 GR
C19 C 0.05913(8) -0.04148(9) 0.40161(10) 0.0259(2) Uani 1.000000 .
H19a H 0.0756(6) 0.0158(3) 0.4498(2) 0.0389(3) Uiso 1.000000 GR
H19b H 0.0771(6) -0.0205(5) 0.3449(5) 0.0389(3) Uiso 1.000000 GR
H19c H -0.01605(8) -0.0576(3) 0.3788(7) 0.0389(3) Uiso 1.000000 GR
C1a C 0.60531(10) 0.15889(11) 0.77148(9) 0.0292(2) Uani 1.000000 .
C1b C 0.15675(12) 0.40971(10) 0.65463(14) 0.0407(4) Uani 1.000000 .
H1ba H 0.1026(6) 0.3635(9) 0.6102(4) 0.0611(5) Uiso 1.000000 GR
H1bb H 0.1962(2) 0.3722(9) 0.7161(5) 0.0611(5) Uiso 1.000000 GR
H1bc H 0.1234(8) 0.47169(13) 0.6700(9) 0.0611(5) Uiso 1.000000 GR
C1c C 0.53199(10) 0.07722(12) 0.75039(9) 0.0329(3) Uani 1.000000 .
H1c H 0.46178(10) 0.09184(12) 0.74397(9) 0.0395(3) Uiso 1.000000 R
C1d C 0.70732(10) 0.13415(11) 0.78016(10) 0.0317(2) Uani 1.000000 .
H1d H 0.75833(10) 0.18827(11) 0.79423(10) 0.0380(3) Uiso 1.000000 R
C1e C 0.31441(11) 0.51604(11) 0.67490(11) 0.0352(3) Uani 1.000000 .
H1ea H 0.3562(6) 0.4775(3) 0.7349(4) 0.0528(4) Uiso 1.000000 GR
H1eb H 0.3605(6) 0.5417(8) 0.6419(3) 0.0528(4) Uiso 1.000000 GR
H1ec H 0.27987(12) 0.5755(5) 0.6929(7) 0.0528(4) Uiso 1.000000 GR
C1f C 0.56042(12) -0.02431(12) 0.73881(9) 0.0372(3) Uani 1.000000 .
H1f H 0.50975(12) -0.07878(12) 0.72459(9) 0.0446(4) Uiso 1.000000 R
C1g C 0.73605(12) 0.03276(13) 0.76880(11) 0.0372(3) Uani 1.000000 .
H1g H 0.80622(12) 0.01774(13) 0.77536(11) 0.0447(3) Uiso 1.000000 R
C1h C 0.66247(14) -0.04707(12) 0.74784(10) 0.0385(3) Uani 1.000000 .
H1h H 0.68185(14) -0.11687(12) 0.73971(10) 0.0462(4) Uiso 1.000000 R
C1i C 0.17105(14) 0.50377(12) 0.50903(11) 0.0420(4) Uani 1.000000 .
H1ia H 0.2194(3) 0.5226(9) 0.4761(5) 0.0630(5) Uiso 1.000000 GR
H1ib H 0.1145(7) 0.4598(4) 0.4647(4) 0.0630(5) Uiso 1.000000 GR
H1ic H 0.1410(9) 0.5675(6) 0.52524(14) 0.0630(5) Uiso 1.000000 GR
C1j C 0.57591(16) 0.26916(14) 0.78627(12) 0.0476(4) Uani 1.000000 .
H1ja H 0.5001(2) 0.2730(3) 0.7711(10) 0.0714(6) Uiso 1.000000 GR
H1jb H 0.6139(9) 0.2901(4) 0.8552(3) 0.0714(6) Uiso 1.000000 GR
H1jc H 0.5946(10) 0.3163(2) 0.7421(8) 0.0714(6) Uiso 1.000000 GR

loop_
_atom_site_aniso_label
_atom_site_aniso_U_11
_atom_site_aniso_U_22
_atom_site_aniso_U_33
_atom_site_aniso_U_12
_atom_site_aniso_U_13
_atom_site_aniso_U_23
S1 0.01262(10) 0.01308(10) 0.02729(12) 0.00149(6) 0.01128(8) 0.00400(7)
N 0.0101(3) 0.0117(3) 0.0199(3) 0.0002(2) 0.0084(2) 0.0006(2)
O2 0.0228(4) 0.0326(4) 0.0281(4) 0.0082(3) 0.0153(3) 0.0130(3)
O1 0.0277(4) 0.0187(3) 0.0401(4) -0.0029(3) 0.0266(4) -0.0019(3)
O 0.0176(3) 0.0130(3) 0.0510(5) -0.0022(2) 0.0178(3) -0.0019(3)
C2 0.0103(3) 0.0121(3) 0.0179(3) -0.0002(2) 0.0070(3) 0.0008(3)
C3 0.0108(3) 0.0130(3) 0.0183(3) 0.0010(2) 0.0072(3) 0.0011(3)
C4 0.0112(3) 0.0126(3) 0.0228(4) 0.0004(2) 0.0087(3) 0.0011(3)
C5 0.0112(3) 0.0129(3) 0.0206(4) -0.0000(2) 0.0087(3) 0.0007(3)
C6 0.0095(3) 0.0132(3) 0.0184(3) 0.0005(2) 0.0071(3) 0.0014(3)
C7 0.0136(3) 0.0132(4) 0.0232(4) 0.0009(3) 0.0090(3) 0.0008(3)
C8 0.0119(3) 0.0133(3) 0.0215(4) 0.0009(2) 0.0084(3) 0.0018(3)
C9 0.0132(3) 0.0145(4) 0.0202(4) 0.0009(3) 0.0083(3) -0.0003(3)
C10 0.0114(3) 0.0138(4) 0.0257(4) -0.0007(3) 0.0094(3) -0.0001(3)
C11 0.0123(3) 0.0134(3) 0.0212(4) 0.0003(3) 0.0095(3) 0.0004(3)
C12 0.0138(4) 0.0151(4) 0.0240(4) -0.0003(3) 0.0113(3) -0.0001(3)
C13 0.0116(3) 0.0138(4) 0.0220(4) -0.0007(2) 0.0090(3) 0.0007(3)
C14 0.0140(4) 0.0149(4) 0.0224(4) 0.0003(3) 0.0102(3) -0.0005(3)
C15 0.0171(4) 0.0155(4) 0.0237(4) 0.0013(3) 0.0103(3) -0.0026(3)
C16 0.0098(3) 0.0169(4) 0.0279(4) -0.0004(3) 0.0090(3) 0.0006(3)
C17 0.0139(4) 0.0243(5) 0.0298(5) -0.0039(3) 0.0076(4) -0.0034(4)
C18 0.0202(4) 0.0215(5) 0.0339(5) -0.0041(3) 0.0175(4) -0.0011(4)
C19 0.0135(4) 0.0226(5) 0.0413(6) 0.0034(3) 0.0098(4) 0.0059(4)
C1a 0.0301(6) 0.0347(6) 0.0214(5) 0.0012(4) 0.0078(4) 0.0053(4)
C1b 0.0476(8) 0.0222(5) 0.0759(11) -0.0021(5) 0.0503(8) -0.0070(6)
C1c 0.0222(5) 0.0519(8) 0.0222(5) -0.0041(5) 0.0055(4) 0.0097(5)
C1d 0.0252(5) 0.0386(7) 0.0293(5) -0.0065(5) 0.0079(4) 0.0071(5)
C1e 0.0320(6) 0.0350(6) 0.0451(7) -0.0103(5) 0.0221(6) -0.0212(5)
C1f 0.0424(7) 0.0427(7) 0.0219(5) -0.0165(6) 0.0066(5) 0.0052(5)
C1g 0.0333(6) 0.0469(8) 0.0361(6) 0.0059(6) 0.0182(5) 0.0095(6)
C1h 0.0547(9) 0.0345(7) 0.0297(6) 0.0021(6) 0.0197(6) 0.0040(5)
C1i 0.0513(9) 0.0389(7) 0.0320(6) 0.0274(6) 0.0111(6) 0.0013(5)
C1j 0.0584(10) 0.0436(9) 0.0352(7) 0.0142(7) 0.0107(7) 0.0027(6)

loop_
_atom_type_symbol
_atom_type_scat_dispersion_real
_atom_type_scat_dispersion_imag
_atom_type_scat_Cromer_Mann_a1
_atom_type_scat_Cromer_Mann_a2
_atom_type_scat_Cromer_Mann_a3
_atom_type_scat_Cromer_Mann_a4
_atom_type_scat_Cromer_Mann_b1
_atom_type_scat_Cromer_Mann_b2
_atom_type_scat_Cromer_Mann_b3
_atom_type_scat_Cromer_Mann_b4
_atom_type_scat_Cromer_Mann_c
_atom_type_scat_source
_atom_type_scat_dispersion_source
C 0.00313 0.00162 2.31000 1.02000 1.58860 0.86500 20.84390 10.20750 0.56870 51.65120 0.21560 'International Tables Volume C Table 6.1.1.4 (pp. 500-502)' 'Brennan, Cowan, Rev. Sci. Instrum., 1992, 63, 850'
H 0.00000 0.00000 0.49300 0.32291 0.14019 0.04081 10.51090 26.12570 3.14236 57.79970 0.00304 'International Tables Volume C Table 6.1.1.4 (pp. 500-502)' 'Brennan, Cowan, Rev. Sci. Instrum., 1992, 63, 850'
N 0.00612 0.00332 12.21260 3.13220 2.01250 1.16630 0.00570 9.89330 28.99750 0.58260 -11.52900 'International Tables Volume C Table 6.1.1.4 (pp. 500-502)' 'Brennan, Cowan, Rev. Sci. Instrum., 1992, 63, 850'
O 0.01085 0.00610 3.04850 2.28680 1.54630 0.86700 13.27710 5.70110 0.32390 32.90890 0.25080 'International Tables Volume C Table 6.1.1.4 (pp. 500-502)' 'Brennan, Cowan, Rev. Sci. Instrum., 1992, 63, 850'
S 0.12485 0.12449 6.90530 5.20340 1.43790 1.58630 1.46790 22.21510 0.25360 56.17200 0.86690 'International Tables Volume C Table 6.1.1.4 (pp. 500-502)' 'Brennan, Cowan, Rev. Sci. Instrum., 1992, 63, 850'

loop_
_geom_angle_atom_site_label_1
_geom_angle_atom_site_label_2
_geom_angle_atom_site_label_3
_geom_angle
_geom_angle_site_symmetry_1
_geom_angle_site_symmetry_3
_geom_angle_publ_flag
O S1 O2 117.75(5) . . ?
C4 S1 O2 107.58(5) . . ?
C4 S1 O 109.94(5) . . ?
C8 S1 O2 109.19(5) . . ?
C8 S1 O 110.77(5) . . ?
C8 S1 C4 100.12(4) . . ?
C3 N C2 119.89(7) . 3_656 ?
C6 N C2 118.66(7) . 3_656 ?
C6 N C3 121.12(7) . . ?
C5 C2 N 121.01(7) 3_656 3_656 ?
C6 C2 N 119.39(7) . 3_656 ?
C6 C2 C5 119.52(8) . 3_656 ?
C8 C3 N 124.33(8) . . ?
C11 C3 N 120.00(8) . . ?
C11 C3 C8 115.58(8) . . ?
C6 C4 S1 121.76(7) . . ?
C10 C4 S1 114.94(7) . . ?
C10 C4 C6 122.88(8) . . ?
C12 C5 C2 116.57(8) . 3_656 ?
C13 C5 C2 121.26(8) . 3_656 ?
C13 C5 C12 121.31(7) . . ?
C2 C6 N 121.95(8) . . ?
C4 C6 N 121.95(8) . . ?
C4 C6 C2 116.07(7) . . ?
C8 C7 H7 119.33(5) . . ?
C9 C7 H7 119.33(5) . . ?
C9 C7 C8 121.35(8) . . ?
C3 C8 S1 120.17(7) . . ?
C7 C8 S1 116.97(7) . . ?
C7 C8 C3 122.71(8) . . ?
C14 C9 C7 116.23(8) . . ?
C15 C9 C7 120.66(8) . . ?
C15 C9 C14 123.08(8) . . ?
H10 C10 C4 119.27(5) . . ?
C13 C10 C4 121.46(8) 3_656 . ?
C13 C10 H10 119.27(5) 3_656 . ?
C12 C11 C3 120.53(8) . . ?
C14 C11 C3 121.27(8) . . ?
C14 C11 C12 118.19(8) . . ?
C5 C12 O1 122.64(9) . . ?
C11 C12 O1 121.27(9) . . ?
C11 C12 C5 116.03(7) . . ?
C10 C13 C5 115.70(8) 3_656 . ?
C16 C13 C5 125.75(8) . . ?
C16 C13 C10 118.50(8) . 3_656 ?
C11 C14 C9 122.80(8) . . ?
H14 C14 C9 118.60(5) . . ?
H14 C14 C11 118.60(5) . . ?
C1b C15 C9 112.29(9) . . ?
C1e C15 C9 109.45(9) . . ?
C1e C15 C1b 108.61(10) . . ?
C1i C15 C9 107.81(9) . . ?
C1i C15 C1b 110.29(11) . . ?
C1i C15 C1e 108.31(11) . . ?
C17 C16 C13 108.58(8) . . ?
C18 C16 C13 111.34(8) . . ?
C18 C16 C17 107.81(8) . . ?
C19 C16 C13 112.16(8) . . ?
C19 C16 C17 105.56(9) . . ?
C19 C16 C18 111.10(8) . . ?
H17a C17 C16 109.5 . . ?
H17b C17 C16 109.5 . . ?
H17b C17 H17a 109.5 . . ?
H17c C17 C16 109.5 . . ?
H17c C17 H17a 109.5 . . ?
H17c C17 H17b 109.5 . . ?
H18a C18 C16 109.5 . . ?
H18b C18 C16 109.5 . . ?
H18b C18 H18a 109.5 . . ?
H18c C18 C16 109.5 . . ?
H18c C18 H18a 109.5 . . ?
H18c C18 H18b 109.5 . . ?
H19a C19 C16 109.5 . . ?
H19b C19 C16 109.5 . . ?
H19b C19 H19a 109.5 . . ?
H19c C19 C16 109.5 . . ?
H19c C19 H19a 109.5 . . ?
H19c C19 H19b 109.5 . . ?
C1d C1a C1c 117.73(13) . . ?
C1j C1a C1c 121.38(14) . . ?
C1j C1a C1d 120.88(14) . . ?
H1ba C1b C15 109.5 . . ?
H1bb C1b C15 109.5 . . ?
H1bb C1b H1ba 109.5 . . ?
H1bc C1b C15 109.5 . . ?
H1bc C1b H1ba 109.5 . . ?
H1bc C1b H1bb 109.5 . . ?
H1c C1c C1a 119.55(8) . . ?
C1f C1c C1a 120.90(12) . . ?
C1f C1c H1c 119.55(8) . . ?
H1d C1d C1a 119.23(8) . . ?
C1g C1d C1a 121.53(13) . . ?
C1g C1d H1d 119.23(8) . . ?
H1ea C1e C15 109.5 . . ?
H1eb C1e C15 109.5 . . ?
H1eb C1e H1ea 109.5 . . ?
H1ec C1e C15 109.5 . . ?
H1ec C1e H1ea 109.5 . . ?
H1ec C1e H1eb 109.5 . . ?
H1f C1f C1c 119.83(8) . . ?
C1h C1f C1c 120.34(13) . . ?
C1h C1f H1f 119.83(9) . . ?
H1g C1g C1d 120.01(8) . . ?
C1h C1g C1d 119.98(13) . . ?
C1h C1g H1g 120.01(9) . . ?
C1g C1h C1f 119.52(14) . . ?
H1h C1h C1f 120.24(9) . . ?
H1h C1h C1g 120.24(9) . . ?
H1ia C1i C15 109.5 . . ?
H1ib C1i C15 109.5 . . ?
H1ib C1i H1ia 109.5 . . ?
H1ic C1i C15 109.5 . . ?
H1ic C1i H1ia 109.5 . . ?
H1ic C1i H1ib 109.5 . . ?
H1ja C1j C1a 109.5 . . ?
H1jb C1j C1a 109.5 . . ?
H1jb C1j H1ja 109.5 . . ?
H1jc C1j C1a 109.5 . . ?
H1jc C1j H1ja 109.5 . . ?
H1jc C1j H1jb 109.5 . . ?

loop_
_geom_bond_atom_site_label_1
_geom_bond_atom_site_label_2
_geom_bond_distance
_geom_bond_site_symmetry_2
_geom_bond_publ_flag
S1 O2 1.4399(9) . ?
S1 O 1.4379(8) . ?
S1 C4 1.7382(9) . ?
S1 C8 1.7286(9) . ?
N C2 1.4065(11) 3_656 ?
N C3 1.4024(11) . ?
N C6 1.4133(11) . ?
O1 C12 1.2290(11) . ?
C2 C5 1.4172(12) 3_656 ?
C2 C6 1.4174(12) . ?
C3 C8 1.4073(12) . ?
C3 C11 1.4016(12) . ?
C4 C6 1.3889(12) . ?
C4 C10 1.3981(12) . ?
C5 C12 1.4691(13) . ?
C5 C13 1.4303(12) . ?
C7 H7 0.9500 . ?
C7 C8 1.3902(13) . ?
C7 C9 1.4014(12) . ?
C9 C14 1.3858(13) . ?
C9 C15 1.5263(13) . ?
C10 H10 0.9500 . ?
C10 C13 1.3734(13) 3_656 ?
C11 C12 1.4587(13) . ?
C11 C14 1.4012(13) . ?
C13 C16 1.5434(12) . ?
C14 H14 0.9500 . ?
C15 C1b 1.5148(15) . ?
C15 C1e 1.5333(16) . ?
C15 C1i 1.5350(17) . ?
C16 C17 1.5437(15) . ?
C16 C18 1.5406(14) . ?
C16 C19 1.5387(14) . ?
C17 H17a 0.9800 . ?
C17 H17b 0.9800 . ?
C17 H17c 0.9800 . ?
C18 H18a 0.9800 . ?
C18 H18b 0.9800 . ?
C18 H18c 0.9800 . ?
C19 H19a 0.9800 . ?
C19 H19b 0.9800 . ?
C19 H19c 0.9800 . ?
C1a C1c 1.4013(19) . ?
C1a C1d 1.3924(19) . ?
C1a C1j 1.502(2) . ?
C1b H1ba 0.9800 . ?
C1b H1bb 0.9800 . ?
C1b H1bc 0.9800 . ?
C1c H1c 0.9500 . ?
C1c C1f 1.382(2) . ?
C1d H1d 0.9500 . ?
C1d C1g 1.381(2) . ?
C1e H1ea 0.9800 . ?
C1e H1eb 0.9800 . ?
C1e H1ec 0.9800 . ?
C1f H1f 0.9500 . ?
C1f C1h 1.386(2) . ?
C1g H1g 0.9500 . ?
C1g C1h 1.386(2) . ?
C1h H1h 0.9500 . ?
C1i H1ia 0.9800 . ?
C1i H1ib 0.9800 . ?
C1i H1ic 0.9800 . ?
C1j H1ja 0.9800 . ?
C1j H1jb 0.9800 . ?
C1j H1jc 0.9800 . ?

loop_
_geom_torsion_atom_site_label_1
_geom_torsion_atom_site_label_2
_geom_torsion_atom_site_label_3
_geom_torsion_atom_site_label_4
_geom_torsion
_geom_torsion_site_symmetry_1
_geom_torsion_site_symmetry_2
_geom_torsion_site_symmetry_3
_geom_torsion_site_symmetry_4
_geom_torsion_publ_flag
S1 C4 C6 N -18.32(9) . . . . ?
S1 C4 C6 C2 159.58(7) . . . . ?
S1 C4 C10 C13 -161.44(7) . . . 3_656 ?
S1 C8 C3 N 9.84(9) . . . . ?
S1 C8 C3 C11 -173.54(7) . . . . ?
S1 C8 C7 C9 175.73(7) . . . . ?
N C2 C5 C12 -23.04(10) . 3_656 . . ?
N C2 C5 C13 167.47(8) . 3_656 . . ?
N C2 C6 N 0.36(8) 3_656 . . . ?
N C2 C6 C4 -177.54(8) 3_656 . . . ?
N C3 C8 C7 -174.77(9) . . . . ?
N C3 C11 C12 -4.36(10) . . . . ?
N C3 C11 C14 174.30(9) . . . . ?
N C6 C2 N 0.36(9) . . . 3_656 ?
N C6 C2 C5 177.13(8) . . . 3_656 ?
N C6 C4 C10 169.54(9) . . . . ?
O1 C12 C5 C2 -149.19(10) . . . 3_656 ?
O1 C12 C5 C13 20.29(12) . . . . ?
O1 C12 C11 C3 162.27(10) . . . . ?
O1 C12 C11 C14 -16.43(12) . . . . ?
C2 C5 C12 C11 27.93(9) 3_656 . . . ?
C2 C5 C13 C10 -17.15(10) . 3_656 3_656 . ?
C2 C5 C13 C16 -160.36(8) 3_656 . . . ?
C2 C6 C4 C10 -12.56(10) . . . . ?
C3 C8 C7 C9 0.21(11) . . . . ?
C3 C11 C12 C5 -14.89(10) . . . . ?
C3 C11 C14 C9 1.12(11) . . . . ?
C4 C10 C13 C5 3.95(11) . . 3_656 3_656 ?
C4 C10 C13 C16 -173.75(9) . . 3_656 3_656 ?
C5 C12 C11 C14 166.41(9) . . . . ?
C5 C13 C16 C17 145.78(10) . . . . ?
C5 C13 C16 C18 -95.68(10) . . . . ?
C5 C13 C16 C19 29.52(11) . . . . ?
C7 C9 C14 C11 0.99(11) . . . . ?
C7 C9 C15 C1b -168.16(12) . . . . ?
C7 C9 C15 C1e -47.46(11) . . . . ?
C7 C9 C15 C1i 70.15(12) . . . . ?
C9 C14 C11 C12 179.81(10) . . . . ?
C10 C13 C16 C17 -31.66(10) 3_656 . . . ?
C10 C13 C16 C18 86.88(10) 3_656 . . . ?
C10 C13 C16 C19 -147.92(10) 3_656 . . . ?
C1a C1c C1f C1h -0.06(14) . . . . ?
C1a C1d C1g C1h 0.28(15) . . . . ?
C1c C1f C1h C1g 0.14(15) . . . . ?
C1d C1g C1h C1f -0.25(16) . . . . ?
